data_1540908
loop_
_publ_author_name
'Schleid, T.'
'Meyer, G.'

_publ_section_title
;
 Na U2 Cl6, a reduced metallic chloride of uranium
;
_journal_name_full Naturwissenschaften
_journal_page_first 118
_journal_page_last 118
_journal_volume 76
_journal_year 1989
_chemical_formula_sum 'Cl6 Na U2'
_chemical_name_systematic 'Na U2 Cl6'
_space_group_IT_number 176
_symmetry_space_group_name_Hall '-P 6c'
_symmetry_space_group_name_H-M 'P 63/m'
_cell_angle_alpha 90
_cell_angle_beta 90
_cell_angle_gamma 120
_cell_formula_units_Z 1
_cell_length_a 7.5609
_cell_length_b 7.5609
_cell_length_c 4.3143
_cell_volume 213.593
_citation_journal_id_ASTM NATWAY
_cod_data_source_file Schleid_NATWAY_1989_1875.cif
_cod_data_source_block Cl6Na1U2
_cod_original_cell_volume 213.5935
_cod_original_formula_sum 'Cl6 Na1 U2'
_cod_database_code 1540908

loop_
_symmetry_equiv_pos_as_xyz
x,y,z
x-y,x,z+1/2
-y,x-y,z
-x,-y,z+1/2
-x+y,-x,z
y,-x+y,z+1/2
-x,-y,-z
-x+y,-x,-z-1/2
y,-x+y,-z
x,y,-z-1/2
x-y,x,-z
-y,x-y,-z-1/2

loop_
_atom_site_label
_atom_site_type_symbol
_atom_site_fract_x
_atom_site_fract_y
_atom_site_fract_z
_atom_site_occupancy
_atom_site_U_iso_or_equiv
Na1 Na+1 0 0 0 0.5 0.0
Cl1 Cl-1 0.3876 0.3029 0.25 1 0.0
U1 U+2 0.3333 0.6667 0.25 1 0.0
